data_4061754
_journal_name_full Organometallics
_journal_paper_doi 10.1021/om050623r
_journal_year 2005
_chemical_formula_sum 'C44 H51 Ga2 N2'
_chemical_formula_weight 747.31
_space_group_IT_number 2
_symmetry_cell_setting triclinic
_symmetry_space_group_name_Hall '-P 1'
_symmetry_space_group_name_H-M 'P -1'
_cell_angle_alpha 89.757(2)
_cell_angle_beta 87.640(2)
_cell_angle_gamma 64.239(2)
_cell_formula_units_Z 2
_cell_length_a 10.4027(9)
_cell_length_b 11.5593(12)
_cell_length_c 18.4424(19)
_cell_measurement_temperature 295(2)
_cell_volume 1995.3(3)
_diffrn_ambient_temperature 295(2)
_exptl_crystal_density_diffrn 1.244
_cod_database_code 4061754

loop_
_symmetry_equiv_pos_as_xyz
'x, y, z'
'-x, -y, -z'

loop_
_atom_site_label
_atom_site_type_symbol
_atom_site_fract_x
_atom_site_fract_y
_atom_site_fract_z
_atom_site_U_iso_or_equiv
_atom_site_adp_type
_atom_site_occupancy
_atom_site_symmetry_multiplicity
_atom_site_calc_flag
_atom_site_refinement_flags
_atom_site_disorder_assembly
_atom_site_disorder_group
Ga1 Ga 0.46089(3) 0.00862(3) 0.307916(16) 0.04556(11) Uani 1 1 d . . .
Ga2 Ga 0.15573(3) 0.04440(3) 0.267352(17) 0.04635(11) Uani 1 1 d . . .
N1 N 0.4068(2) 0.0488(2) 0.20412(11) 0.0432(5) Uani 1 1 d . . .
N2 N 0.2591(2) 0.1203(2) 0.20358(11) 0.0429(5) Uani 1 1 d . . .
C1 C 0.4644(3) 0.0800(3) 0.14459(15) 0.0467(7) Uani 1 1 d . . .
C2 C 0.3555(3) 0.1703(3) 0.10706(17) 0.0537(8) Uani 1 1 d . . .
C3 C 0.2296(3) 0.1943(3) 0.14412(15) 0.0486(7) Uani 1 1 d . . .
C4 C 0.6239(3) 0.0176(3) 0.12601(16) 0.0577(8) Uani 1 1 d . . .
C5 C 0.6522(5) 0.0586(6) 0.0506(2) 0.0828(12) Uani 1 1 d . . .
C6 C 0.7017(5) 0.0610(5) 0.1807(2) 0.0759(11) Uani 1 1 d . . .
C7 C 0.6800(5) -0.1282(4) 0.1268(3) 0.0746(11) Uani 1 1 d . . .
C8 C 0.0803(3) 0.2938(3) 0.12740(17) 0.0601(8) Uani 1 1 d . . .
C9 C -0.0254(4) 0.2356(4) 0.1233(2) 0.0928(13) Uani 1 1 d . . .
H9A H 0.0037 0.1740 0.0840 0.111 Uiso 1 1 calc R . .
H9B H -0.1189 0.3023 0.1151 0.111 Uiso 1 1 calc R . .
H9C H -0.0277 0.1937 0.1680 0.111 Uiso 1 1 calc R . .
C10 C 0.0859(4) 0.3543(4) 0.0546(2) 0.1074(15) Uani 1 1 d . . .
H10A H 0.1481 0.3957 0.0569 0.129 Uiso 1 1 calc R . .
H10B H -0.0083 0.4166 0.0437 0.129 Uiso 1 1 calc R . .
H10C H 0.1214 0.2888 0.0174 0.129 Uiso 1 1 calc R . .
C11 C 0.0289(4) 0.3985(4) 0.1864(2) 0.0962(13) Uani 1 1 d . . .
H11A H 0.0219 0.3618 0.2324 0.115 Uiso 1 1 calc R . .
H11B H -0.0632 0.4642 0.1751 0.115 Uiso 1 1 calc R . .
H11C H 0.0956 0.4351 0.1889 0.115 Uiso 1 1 calc R . .
C12 C 0.3180(3) -0.0782(2) 0.33909(16) 0.0381(6) Uani 1 1 d . . .
C13 C 0.3816(4) -0.2041(3) 0.3106(2) 0.0633(9) Uani 1 1 d . . .
C14 C 0.4084(5) -0.3077(4) 0.3554(3) 0.0835(12) Uani 1 1 d . . .
C15 C 0.3681(6) -0.2832(5) 0.4273(3) 0.1030(15) Uani 1 1 d . . .
C16 C 0.3021(5) -0.1606(5) 0.4548(2) 0.0875(12) Uani 1 1 d . . .
C17 C 0.2828(5) -0.0630(4) 0.4055(3) 0.0747(13) Uani 1 1 d . . .
C18 C 0.3942(3) 0.1800(3) 0.35347(15) 0.0475(7) Uani 1 1 d . . .
C19 C 0.3844(4) 0.1961(4) 0.42897(18) 0.0593(8) Uani 1 1 d . . .
C20 C 0.3346(4) 0.3163(4) 0.4610(2) 0.0737(10) Uani 1 1 d . . .
C21 C 0.2953(4) 0.4223(4) 0.4191(3) 0.0801(12) Uani 1 1 d . . .
C22 C 0.3038(4) 0.4100(4) 0.3454(3) 0.0728(11) Uani 1 1 d . . .
C23 C 0.3539(3) 0.2902(3) 0.31289(19) 0.0555(8) Uani 1 1 d . . .
C24 C 0.6521(3) -0.1181(3) 0.33416(16) 0.0543(8) Uani 1 1 d . . .
C25 C 0.7190(4) -0.2483(4) 0.3179(2) 0.0696(10) Uani 1 1 d . . .
C26 C 0.8504(5) -0.3280(5) 0.3444(3) 0.0916(14) Uani 1 1 d . . .
C27 C 0.9163(5) -0.2790(7) 0.3885(3) 0.107(2) Uani 1 1 d . . .
C28 C 0.8569(4) -0.1530(6) 0.4068(2) 0.0920(14) Uani 1 1 d . . .
C29 C 0.7267(4) -0.0742(4) 0.3792(2) 0.0696(10) Uani 1 1 d . . .
C30 C 0.1280(3) -0.0804(3) 0.20444(16) 0.0483(7) Uani 1 1 d . . .
C31 C 0.0748(3) -0.1617(3) 0.2343(2) 0.0612(9) Uani 1 1 d . . .
C32 C 0.0603(4) -0.2546(4) 0.1934(2) 0.0755(11) Uani 1 1 d . . .
C33 C 0.1006(4) -0.2694(4) 0.1211(2) 0.0793(11) Uani 1 1 d . . .
C34 C 0.1550(5) -0.1910(4) 0.0898(2) 0.0824(12) Uani 1 1 d . . .
C35 C 0.1697(4) -0.0991(3) 0.13164(18) 0.0645(9) Uani 1 1 d . . .
C36 C -0.0046(3) 0.1744(3) 0.32562(15) 0.0490(7) Uani 1 1 d . . .
C37 C 0.0077(4) 0.2639(3) 0.37168(18) 0.0608(9) Uani 1 1 d . . .
C38 C -0.1087(4) 0.3579(4) 0.4080(2) 0.0705(10) Uani 1 1 d . . .
C39 C -0.2422(4) 0.3656(4) 0.3986(2) 0.0766(11) Uani 1 1 d . . .
C40 C -0.2591(4) 0.2785(4) 0.3554(2) 0.0795(11) Uani 1 1 d . . .
C41 C -0.1406(4) 0.1832(4) 0.3193(2) 0.0672(9) Uani 1 1 d . . .
C42 C 0.5429(13) 0.5169(12) 0.1625(6) 0.316(8) Uani 1 1 d . . .
H42A H 0.4456 0.5399 0.1782 0.380 Uiso 1 1 calc R . .
H42B H 0.5771 0.5700 0.1875 0.380 Uiso 1 1 calc R . .
H42C H 0.6009 0.4284 0.1733 0.380 Uiso 1 1 calc R . .
C43 C 0.5515(13) 0.5372(14) 0.0784(13) 0.338(10) Uani 1 1 d . . .
H43A H 0.5075 0.6291 0.0705 0.406 Uiso 1 1 calc R . .
H43B H 0.6517 0.5057 0.0638 0.406 Uiso 1 1 calc R . .
C44 C 0.503(3) 0.494(2) 0.040(2) 0.49(4) Uani 1 1 d . . .
H44A H 0.4051 0.5222 0.0581 0.587 Uiso 1 1 calc R . .
H44B H 0.5504 0.4019 0.0488 0.587 Uiso 1 1 calc R . .
H2 H 0.363(3) 0.208(3) 0.0658(16) 0.058(9) Uiso 1 1 d . . .
H5A H 0.609(3) 0.030(3) 0.0147(18) 0.078(12) Uiso 1 1 d . . .
H5B H 0.756(4) 0.008(3) 0.0376(19) 0.095(12) Uiso 1 1 d . . .
H5C H 0.612(4) 0.150(4) 0.0468(19) 0.089(14) Uiso 1 1 d . . .
H6A H 0.666(3) 0.151(3) 0.1799(17) 0.065(11) Uiso 1 1 d . . .
H6B H 0.697(3) 0.031(3) 0.2299(17) 0.061(9) Uiso 1 1 d . . .
H6C H 0.792(4) 0.039(3) 0.163(2) 0.096(13) Uiso 1 1 d . . .
H7A H 0.669(4) -0.159(3) 0.175(2) 0.088(12) Uiso 1 1 d . . .
H7B H 0.628(3) -0.154(3) 0.0947(18) 0.076(11) Uiso 1 1 d . . .
H7C H 0.783(4) -0.170(3) 0.1136(18) 0.091(12) Uiso 1 1 d . . .
H13 H 0.416(3) -0.218(3) 0.2546(18) 0.075(10) Uiso 1 1 d . . .
H14 H 0.443(4) -0.401(4) 0.3362(19) 0.101(12) Uiso 1 1 d . . .
H15 H 0.389(5) -0.363(4) 0.460(2) 0.143(17) Uiso 1 1 d . . .
H16 H 0.261(5) -0.128(5) 0.511(3) 0.16(2) Uiso 1 1 d . . .
H17 H 0.250(2) -0.007(2) 0.4208(12) 0.000(6) Uiso 1 1 d . . .
H19 H 0.417(3) 0.123(3) 0.4580(15) 0.055(9) Uiso 1 1 d . . .
H20 H 0.340(4) 0.315(3) 0.511(2) 0.085(12) Uiso 1 1 d . . .
H21 H 0.263(4) 0.499(4) 0.441(2) 0.094(13) Uiso 1 1 d . . .
H22 H 0.283(3) 0.471(3) 0.3208(17) 0.065(11) Uiso 1 1 d . . .
H23 H 0.364(3) 0.279(2) 0.2622(15) 0.043(7) Uiso 1 1 d . . .
H25 H 0.673(3) -0.283(3) 0.2908(15) 0.052(9) Uiso 1 1 d . . .
H26 H 0.881(4) -0.409(3) 0.3332(18) 0.074(12) Uiso 1 1 d . . .
H27 H 0.988(5) -0.326(4) 0.404(2) 0.105(16) Uiso 1 1 d . . .
H28 H 0.900(4) -0.107(4) 0.434(2) 0.109(15) Uiso 1 1 d . . .
H29 H 0.695(3) 0.003(3) 0.3892(16) 0.050(10) Uiso 1 1 d . . .
H31 H 0.043(3) -0.149(3) 0.2830(16) 0.062(9) Uiso 1 1 d . . .
H32 H 0.024(3) -0.308(3) 0.2156(17) 0.074(10) Uiso 1 1 d . . .
H33 H 0.093(4) -0.337(4) 0.091(2) 0.128(15) Uiso 1 1 d . . .
H34 H 0.189(4) -0.203(4) 0.041(2) 0.122(16) Uiso 1 1 d . . .
H35 H 0.211(3) -0.041(3) 0.1112(15) 0.063(9) Uiso 1 1 d . . .
H37 H 0.089(3) 0.262(3) 0.3785(15) 0.057(9) Uiso 1 1 d . . .
H38 H -0.092(3) 0.409(3) 0.4408(18) 0.081(11) Uiso 1 1 d . . .
H39 H -0.331(4) 0.432(3) 0.4196(18) 0.089(11) Uiso 1 1 d . . .
H40 H -0.357(4) 0.290(3) 0.3459(18) 0.087(11) Uiso 1 1 d . . .
H41 H -0.152(3) 0.127(3) 0.2855(15) 0.052(8) Uiso 1 1 d . . .

loop_
_atom_site_aniso_label
_atom_site_aniso_U_11
_atom_site_aniso_U_22
_atom_site_aniso_U_33
_atom_site_aniso_U_23
_atom_site_aniso_U_13
_atom_site_aniso_U_12
Ga1 0.0479(2) 0.0455(2) 0.0425(2) 0.00026(14) -0.00314(14) -0.01953(16)
Ga2 0.0479(2) 0.0487(2) 0.0440(2) -0.00382(14) 0.00168(15) -0.02275(16)
N1 0.0451(13) 0.0476(14) 0.0391(13) -0.0014(10) -0.0018(10) -0.0223(12)
N2 0.0445(13) 0.0443(13) 0.0396(13) 0.0012(10) -0.0028(10) -0.0190(11)
C1 0.0523(17) 0.0529(18) 0.0391(16) -0.0034(13) 0.0007(14) -0.0270(15)
C2 0.067(2) 0.058(2) 0.0423(18) 0.0063(15) -0.0030(16) -0.0326(18)
C3 0.0584(19) 0.0459(17) 0.0436(17) 0.0013(13) -0.0063(14) -0.0244(15)
C4 0.0538(18) 0.078(2) 0.0463(18) -0.0009(16) 0.0047(15) -0.0336(18)
C5 0.070(3) 0.120(4) 0.059(3) 0.003(3) 0.013(2) -0.043(3)
C6 0.067(3) 0.102(4) 0.073(3) -0.001(2) -0.001(2) -0.050(3)
C7 0.060(2) 0.080(3) 0.073(3) -0.007(2) 0.006(2) -0.021(2)
C8 0.065(2) 0.054(2) 0.054(2) 0.0084(15) -0.0091(16) -0.0191(17)
C9 0.065(2) 0.090(3) 0.118(3) 0.022(3) -0.035(2) -0.027(2)
C10 0.091(3) 0.110(3) 0.085(3) 0.044(3) -0.010(2) -0.010(3)
C11 0.093(3) 0.067(3) 0.100(3) -0.007(2) -0.016(2) -0.007(2)
C12 0.0416(15) 0.0338(15) 0.0403(16) 0.0015(12) 0.0009(13) -0.0180(13)
C13 0.066(2) 0.060(2) 0.069(2) 0.0086(18) -0.0117(19) -0.0322(18)
C14 0.106(3) 0.059(2) 0.094(3) 0.010(2) -0.019(3) -0.042(2)
C15 0.152(4) 0.091(3) 0.090(3) 0.035(3) -0.022(3) -0.074(3)
C16 0.125(4) 0.088(3) 0.065(3) 0.015(2) -0.012(3) -0.061(3)
C17 0.068(3) 0.048(3) 0.113(4) 0.004(3) -0.024(3) -0.028(2)
C18 0.0457(16) 0.0478(17) 0.0494(18) -0.0054(13) -0.0058(13) -0.0205(14)
C19 0.061(2) 0.065(2) 0.052(2) -0.0037(18) -0.0032(16) -0.0277(19)
C20 0.074(2) 0.088(3) 0.059(2) -0.026(2) 0.006(2) -0.036(2)
C21 0.073(3) 0.068(3) 0.094(3) -0.033(3) 0.003(2) -0.027(2)
C22 0.078(3) 0.055(2) 0.086(3) 0.002(2) -0.015(2) -0.029(2)
C23 0.060(2) 0.055(2) 0.054(2) -0.0054(16) -0.0033(16) -0.0280(17)
C24 0.0498(17) 0.058(2) 0.0474(18) 0.0074(15) 0.0012(14) -0.0170(16)
C25 0.063(2) 0.062(2) 0.071(3) 0.0099(19) 0.0041(19) -0.017(2)
C26 0.085(3) 0.063(3) 0.091(3) 0.019(3) 0.021(3) -0.001(3)
C27 0.056(3) 0.140(5) 0.076(3) 0.033(3) -0.001(3) 0.003(3)
C28 0.056(3) 0.135(4) 0.067(3) -0.002(3) -0.005(2) -0.026(3)
C29 0.054(2) 0.081(3) 0.062(2) -0.002(2) -0.0033(17) -0.018(2)
C30 0.0461(16) 0.0510(18) 0.0498(18) -0.0059(13) 0.0002(14) -0.0231(14)
C31 0.059(2) 0.067(2) 0.065(2) -0.0096(18) 0.0102(18) -0.0345(18)
C32 0.077(2) 0.066(2) 0.098(3) -0.010(2) 0.006(2) -0.046(2)
C33 0.088(3) 0.068(3) 0.092(3) -0.025(2) -0.005(2) -0.043(2)
C34 0.107(3) 0.087(3) 0.061(3) -0.023(2) 0.011(2) -0.051(3)
C35 0.081(2) 0.066(2) 0.057(2) -0.0097(17) 0.0087(18) -0.043(2)
C36 0.0479(17) 0.0530(18) 0.0455(17) -0.0031(14) 0.0047(13) -0.0218(15)
C37 0.053(2) 0.068(2) 0.062(2) -0.0110(17) 0.0056(17) -0.0284(19)
C38 0.080(3) 0.069(2) 0.059(2) -0.0184(19) 0.013(2) -0.032(2)
C39 0.063(2) 0.069(3) 0.072(3) -0.005(2) 0.020(2) -0.007(2)
C40 0.048(2) 0.098(3) 0.084(3) -0.004(2) 0.006(2) -0.025(2)
C41 0.057(2) 0.080(3) 0.067(2) -0.0152(19) 0.0029(18) -0.033(2)
C42 0.273(14) 0.269(14) 0.270(13) -0.089(12) 0.025(12) 0.008(10)
C43 0.169(11) 0.241(15) 0.48(3) -0.04(2) 0.080(17) 0.023(10)
C44 0.265(13) 0.214(12) 0.89(11) -0.33(4) -0.11(4) -0.006(10)

loop_
_geom_bond_atom_site_label_1
_geom_bond_atom_site_label_2
_geom_bond_distance
_geom_bond_site_symmetry_2
_geom_bond_publ_flag
Ga1 C24 1.969(3) . ?
Ga1 C18 1.971(3) . ?
Ga1 N1 2.013(2) . ?
Ga1 C12 2.184(2) . ?
Ga2 C36 1.970(3) . ?
Ga2 C30 1.978(3) . ?
Ga2 N2 2.004(2) . ?
Ga2 C12 2.167(3) . ?
N1 C1 1.351(3) . ?
N1 N2 1.393(3) . ?
N2 C3 1.349(3) . ?
C1 C2 1.372(4) . ?
C1 C4 1.519(4) . ?
C2 C3 1.368(4) . ?
C3 C8 1.521(4) . ?
C4 C5 1.524(5) . ?
C4 C7 1.526(5) . ?
C4 C6 1.533(5) . ?
C8 C10 1.522(4) . ?
C8 C11 1.528(5) . ?
C8 C9 1.523(4) . ?
C12 C17 1.254(5) . ?
C12 C13 1.404(4) . ?
C13 C14 1.384(5) . ?
C14 C15 1.368(6) . ?
C15 C16 1.367(6) . ?
C16 C17 1.397(6) . ?
C18 C23 1.383(4) . ?
C18 C19 1.399(4) . ?
C19 C20 1.380(5) . ?
C20 C21 1.359(6) . ?
C21 C22 1.363(5) . ?
C22 C23 1.379(5) . ?
C24 C25 1.385(5) . ?
C24 C29 1.395(5) . ?
C25 C26 1.383(6) . ?
C26 C27 1.357(7) . ?
C27 C28 1.349(7) . ?
C28 C29 1.380(5) . ?
C30 C35 1.382(4) . ?
C30 C31 1.384(4) . ?
C31 C32 1.378(5) . ?
C32 C33 1.370(5) . ?
C33 C34 1.374(5) . ?
C34 C35 1.381(5) . ?
C36 C41 1.383(4) . ?
C36 C37 1.393(4) . ?
C37 C38 1.375(5) . ?
C38 C39 1.371(5) . ?
C39 C40 1.361(5) . ?
C40 C41 1.391(5) . ?
C42 C43 1.572(19) . ?
C43 C44 1.12(2) . ?
C44 C44 1.50(7) 2_665 ?
